data_7235922
loop_
_publ_author_name
'Mishra, Amrita'
'Mishra, Bhuwan B.'
'Tiwari, Vinod K.'

_publ_section_title
;
 Regioselective facile synthesis of novel isoxazole-linked glycoconjugates
;
_journal_issue 52
_journal_name_full 'RSC Advances'
_journal_page_first 41520
_journal_paper_doi 10.1039/C5RA05905D
_journal_volume 5
_journal_year 2015
_chemical_absolute_configuration syn
_chemical_formula_moiety 'C20 H25 N O6'
_chemical_formula_sum 'C20 H25 N O6'
_chemical_formula_weight 375.41
_space_group_IT_number 19
_space_group_name_Hall 'P 2ac 2ab'
_space_group_name_H-M_alt 'P 21 21 21'
_symmetry_cell_setting orthorhombic
_symmetry_Int_Tables_number 19
_symmetry_space_group_name_H-M 'P 21 21 21'
_atom_sites_solution_hydrogens geom
_atom_sites_solution_primary direct
_atom_sites_solution_secondary difmap
_audit_creation_method SHELXL-97
_audit_update_record
;
2015-01-05 deposited with the CCDC.
2015-04-22 downloaded from the CCDC.
;
_cell_angle_alpha 90.00
_cell_angle_beta 90.00
_cell_angle_gamma 90.00
_cell_formula_units_Z 4
_cell_length_a 9.0447(15)
_cell_length_b 11.7121(19)
_cell_length_c 18.619(3)
_cell_measurement_reflns_used 3825
_cell_measurement_temperature 293(2)
_cell_measurement_theta_max 28.320
_cell_measurement_theta_min 2.19
_cell_volume 1972.4(6)
_computing_structure_refinement 'SHELXL-97 (Sheldrick, 2008)'
_diffrn_ambient_temperature 293(2)
_diffrn_detector_area_resol_mean 16.0938
_diffrn_measured_fraction_theta_full 0.999
_diffrn_measured_fraction_theta_max 0.986
_diffrn_measurement_device_type 'Xcalibur, Eos'
_diffrn_measurement_method '\w scans'
_diffrn_radiation_monochromator graphite
_diffrn_radiation_type MoK\a
_diffrn_radiation_wavelength 0.71073
_diffrn_reflns_av_R_equivalents 0.0338
_diffrn_reflns_av_sigmaI/netI 0.0253
_diffrn_reflns_limit_h_max 12
_diffrn_reflns_limit_h_min -12
_diffrn_reflns_limit_k_max 15
_diffrn_reflns_limit_k_min -15
_diffrn_reflns_limit_l_max 24
_diffrn_reflns_limit_l_min -23
_diffrn_reflns_number 23136
_diffrn_reflns_theta_full 25.00
_diffrn_reflns_theta_max 28.32
_diffrn_reflns_theta_min 2.19
_diffrn_source 'fine-focus sealed tube'
_exptl_absorpt_coefficient_mu 0.093
_exptl_absorpt_correction_T_max 0.989
_exptl_absorpt_correction_T_min 0.983
_exptl_absorpt_correction_type multi-scan
_exptl_crystal_colour white
_exptl_crystal_density_diffrn 1.261
_exptl_crystal_density_meas 1.264
_exptl_crystal_density_method 'not measured'
_exptl_crystal_description rod
_exptl_crystal_F_000 800.0
_exptl_crystal_size_max 0.19
_exptl_crystal_size_mid 0.15
_exptl_crystal_size_min 0.11
_refine_diff_density_max 0.386
_refine_diff_density_min -0.158
_refine_diff_density_rms 0.050
_refine_ls_abs_structure_details 'Flack H D (1983), Acta Cryst. A39, 876-881'
_refine_ls_abs_structure_Flack 0.2(11)
_refine_ls_extinction_method none
_refine_ls_goodness_of_fit_ref 1.070
_refine_ls_hydrogen_treatment mixed
_refine_ls_matrix_type full
_refine_ls_number_parameters 230
_refine_ls_number_reflns 4772
_refine_ls_number_restraints 0
_refine_ls_restrained_S_all 1.070
_refine_ls_R_factor_all 0.0626
_refine_ls_R_factor_gt 0.0515
_refine_ls_shift/su_max 0.000
_refine_ls_shift/su_mean 0.000
_refine_ls_structure_factor_coef Fsqd
_refine_ls_weighting_details 'calc w=1/[\s^2^(Fo^2^)+(0.0886P)^2^+0.1111P] where P=(Fo^2^+2Fc^2^)/3'
_refine_ls_weighting_scheme calc
_refine_ls_wR_factor_gt 0.1380
_refine_ls_wR_factor_ref 0.1471
_reflns_number_gt 3825
_reflns_number_total 4772
_reflns_threshold_expression >2\s(I)
_cod_data_source_file c5ra05905d2.cif
_cod_data_source_block mks60m
_cod_original_cell_volume 1972.3(6)
_cod_database_code 7235922

loop_
_symmetry_equiv_pos_as_xyz
'x, y, z'
'-x+1/2, -y, z+1/2'
'-x, y+1/2, -z+1/2'
'x+1/2, -y+1/2, -z'

loop_
_atom_site_label
_atom_site_type_symbol
_atom_site_fract_x
_atom_site_fract_y
_atom_site_fract_z
_atom_site_U_iso_or_equiv
_atom_site_adp_type
_atom_site_occupancy
_atom_site_symmetry_multiplicity
_atom_site_calc_flag
_atom_site_refinement_flags
O5 O 0.91726(16) 0.45441(15) 0.12433(7) 0.0664(4) Uani 1 1 d .
O3 O 1.17178(16) 0.58101(11) -0.09582(8) 0.0610(3) Uani 1 1 d .
C10 C 1.1350(2) 0.15288(16) 0.04985(11) 0.0547(4) Uani 1 1 d .
O4 O 1.17021(15) 0.34866(11) 0.03051(8) 0.0650(4) Uani 1 1 d .
C3 C 1.1207(2) 0.45234(15) -0.00074(10) 0.0525(4) Uani 1 1 d .
H3 H 1.0275 0.4417 -0.0267 0.063 Uiso 1 1 calc R
O1 O 1.25346(17) 0.58934(13) 0.06461(8) 0.0669(4) Uani 1 1 d .
O6 O 1.0929(2) 0.14987(13) 0.11861(8) 0.0738(4) Uani 1 1 d .
C11 C 1.2093(2) 0.05854(15) 0.03376(10) 0.0541(4) Uani 1 1 d .
H11 H 1.2505 0.0391 -0.0103 0.065 Uiso 1 1 calc R
C2 C 1.2387(2) 0.50159(15) -0.04870(10) 0.0539(4) Uani 1 1 d .
H2 H 1.2963 0.4430 -0.0738 0.065 Uiso 1 1 calc R
O2 O 1.35068(18) 0.67827(13) -0.03636(9) 0.0734(4) Uani 1 1 d .
C1 C 1.3322(2) 0.57574(16) 0.00050(11) 0.0567(4) Uani 1 1 d .
H1 H 1.4281 0.5396 0.0097 0.068 Uiso 1 1 calc R
C4 C 1.1066(2) 0.54471(17) 0.05682(11) 0.0567(4) Uani 1 1 d .
H4 H 1.0396 0.6050 0.0403 0.068 Uiso 1 1 calc R
C15 C 0.73425(15) 0.34235(15) 0.18481(8) 0.0684(5) Uani 1 1 d G
C16 C 0.6084(2) 0.40830(13) 0.17397(10) 0.0857(7) Uani 1 1 d G
H16 H 0.6170 0.4867 0.1674 0.103 Uiso 1 1 calc R
C17 C 0.46988(16) 0.3570(2) 0.17288(12) 0.1153(12) Uani 1 1 d G
H17 H 0.3857 0.4011 0.1656 0.138 Uiso 1 1 calc R
C18 C 0.4571(2) 0.2397(2) 0.18263(12) 0.1141(9) Uani 1 1 d G
H18 H 0.3644 0.2054 0.1819 0.137 Uiso 1 1 calc R
C19 C 0.5829(3) 0.17379(14) 0.19347(11) 0.1068(8) Uani 1 1 d G
H19 H 0.5744 0.0953 0.2000 0.128 Uiso 1 1 calc R
C20 C 0.7215(2) 0.22509(14) 0.19455(9) 0.0889(8) Uani 1 1 d G
H20 H 0.8057 0.1810 0.2018 0.107 Uiso 1 1 calc R
C5 C 1.0601(2) 0.5038(2) 0.13009(11) 0.0661(5) Uani 1 1 d .
H5A H 1.1300 0.4476 0.1478 0.079 Uiso 1 1 calc R
H5B H 1.0579 0.5673 0.1635 0.079 Uiso 1 1 calc R
C12 C 1.2125(2) -0.00601(15) 0.09774(11) 0.0560(4) Uani 1 1 d .
N1 N 1.1447(3) 0.04628(17) 0.14881(11) 0.0756(5) Uani 1 1 d .
C9 C 1.0881(3) 0.25391(17) 0.00828(13) 0.0676(5) Uani 1 1 d .
H9A H 1.1039 0.2405 -0.0426 0.081 Uiso 1 1 calc R
H9B H 0.9836 0.2680 0.0159 0.081 Uiso 1 1 calc R
C6 C 1.2599(2) 0.68153(16) -0.09855(12) 0.0602(5) Uani 1 1 d .
C13 C 1.2821(3) -0.1196(2) 0.11098(14) 0.0795(7) Uani 1 1 d .
H13A H 1.2655 -0.1419 0.1599 0.119 Uiso 1 1 calc R
H13B H 1.3865 -0.1147 0.1021 0.119 Uiso 1 1 calc R
H13C H 1.2392 -0.1753 0.0794 0.119 Uiso 1 1 calc R
C8 C 1.3561(3) 0.6798(3) -0.16450(15) 0.0912(8) Uani 1 1 d .
H8A H 1.4144 0.7483 -0.1662 0.137 Uiso 1 1 calc R
H8B H 1.2950 0.6755 -0.2066 0.137 Uiso 1 1 calc R
H8C H 1.4203 0.6146 -0.1628 0.137 Uiso 1 1 calc R
C7 C 1.1591(3) 0.7821(2) -0.09566(19) 0.0901(8) Uani 1 1 d .
H7A H 1.2164 0.8511 -0.0978 0.135 Uiso 1 1 calc R
H7B H 1.1039 0.7805 -0.0517 0.135 Uiso 1 1 calc R
H7C H 1.0922 0.7797 -0.1357 0.135 Uiso 1 1 calc R
C14 C 0.8830(3) 0.3940(3) 0.18851(12) 0.0889(8) Uani 1 1 d .
H14A H 0.8875 0.4460 0.2290 0.107 Uiso 1 1 calc R
H14B H 0.9559 0.3345 0.1961 0.107 Uiso 1 1 calc R

loop_
_atom_site_aniso_label
_atom_site_aniso_U_11
_atom_site_aniso_U_22
_atom_site_aniso_U_33
_atom_site_aniso_U_23
_atom_site_aniso_U_13
_atom_site_aniso_U_12
O5 0.0587(8) 0.0880(10) 0.0525(7) 0.0090(7) -0.0007(6) -0.0035(7)
O3 0.0650(8) 0.0509(7) 0.0671(8) 0.0055(6) -0.0100(6) -0.0050(6)
C10 0.0577(10) 0.0428(9) 0.0636(10) 0.0004(7) -0.0020(8) -0.0083(8)
O4 0.0630(7) 0.0429(6) 0.0890(10) 0.0090(6) -0.0244(7) -0.0042(6)
C3 0.0499(8) 0.0424(8) 0.0653(10) 0.0034(7) -0.0118(8) -0.0004(7)
O1 0.0689(8) 0.0661(8) 0.0658(8) -0.0104(7) -0.0019(7) -0.0169(7)
O6 0.0920(11) 0.0528(8) 0.0765(9) 0.0013(7) 0.0222(8) 0.0136(8)
C11 0.0563(9) 0.0483(9) 0.0577(9) -0.0020(7) 0.0051(8) -0.0066(8)
C2 0.0572(9) 0.0426(8) 0.0621(10) -0.0056(7) -0.0030(8) 0.0056(7)
O2 0.0814(10) 0.0601(8) 0.0787(10) 0.0070(7) -0.0115(8) -0.0243(8)
C1 0.0498(9) 0.0508(9) 0.0695(11) -0.0022(8) -0.0035(8) -0.0016(8)
C4 0.0554(10) 0.0511(9) 0.0635(10) 0.0028(8) -0.0009(8) 0.0032(8)
C15 0.0730(13) 0.0884(15) 0.0437(9) 0.0021(9) 0.0079(9) -0.0057(12)
C16 0.0845(17) 0.0898(17) 0.0830(15) 0.0053(13) 0.0110(13) 0.0101(14)
C17 0.0690(16) 0.175(4) 0.102(2) -0.002(3) 0.0126(15) 0.007(2)
C18 0.102(2) 0.145 0.0945(19) -0.015(2) 0.0312(18) -0.050(2)
C19 0.138 0.0912(19) 0.0915(18) -0.0112(15) 0.0315(19) -0.035(2)
C20 0.111(2) 0.0896(17) 0.0660(12) -0.0010(13) 0.0152(13) 0.0221(17)
C5 0.0622(11) 0.0762(13) 0.0600(11) 0.0030(10) -0.0045(9) -0.0031(10)
C12 0.0582(10) 0.0442(8) 0.0654(10) 0.0026(8) 0.0088(9) -0.0046(8)
N1 0.0982(14) 0.0565(9) 0.0720(11) 0.0140(8) 0.0235(10) 0.0092(10)
C9 0.0780(13) 0.0463(9) 0.0787(13) 0.0020(8) -0.0207(11) -0.0032(9)
C6 0.0598(11) 0.0503(9) 0.0705(11) 0.0027(8) 0.0061(9) -0.0046(8)
C13 0.0984(17) 0.0569(11) 0.0830(15) 0.0081(10) 0.0145(13) 0.0151(12)
C8 0.0854(18) 0.1027(19) 0.0854(17) 0.0085(14) 0.0230(14) -0.0060(15)
C7 0.0880(17) 0.0542(12) 0.128(2) 0.0058(13) 0.0014(17) 0.0056(11)
C14 0.0895(18) 0.127(2) 0.0503(11) 0.0082(13) -0.0027(11) -0.0195(17)

loop_
_atom_type_symbol
_atom_type_description
_atom_type_scat_dispersion_real
_atom_type_scat_dispersion_imag
_atom_type_scat_source
C C 0.0033 0.0016 'International Tables Vol C Tables 4.2.6.8 and 6.1.1.4'
H H 0.0000 0.0000 'International Tables Vol C Tables 4.2.6.8 and 6.1.1.4'
N N 0.0061 0.0033 'International Tables Vol C Tables 4.2.6.8 and 6.1.1.4'
O O 0.0106 0.0060 'International Tables Vol C Tables 4.2.6.8 and 6.1.1.4'
S S 0.1246 0.1234 'International Tables Vol C Tables 4.2.6.8 and 6.1.1.4'
S S 0.1246 0.1234 'International Tables Vol C Tables 4.2.6.8 and 6.1.1.4'

loop_
_geom_angle_atom_site_label_1
_geom_angle_atom_site_label_2
_geom_angle_atom_site_label_3
_geom_angle
C5 O5 C14 109.72(17)
C2 O3 C6 109.08(15)
C11 C10 O6 109.78(17)
C11 C10 C9 134.0(2)
O6 C10 C9 116.20(19)
C9 O4 C3 112.96(14)
O4 C3 C2 110.30(15)
O4 C3 C4 110.15(16)
C2 C3 C4 101.74(15)
O4 C3 H3 111.4
C2 C3 H3 111.4
C4 C3 H3 111.4
C1 O1 C4 110.08(14)
C10 O6 N1 107.98(15)
C10 C11 C12 105.42(17)
C10 C11 H11 127.3
C12 C11 H11 127.3
O3 C2 C3 108.45(15)
O3 C2 C1 103.66(14)
C3 C2 C1 104.82(16)
O3 C2 H2 113.1
C3 C2 H2 113.1
C1 C2 H2 113.1
C1 O2 C6 110.81(14)
O2 C1 O1 112.54(16)
O2 C1 C2 105.23(16)
O1 C1 C2 107.23(15)
O2 C1 H1 110.6
O1 C1 H1 110.6
C2 C1 H1 110.6
O1 C4 C5 106.44(16)
O1 C4 C3 104.59(15)
C5 C4 C3 115.66(17)
O1 C4 H4 110.0
C5 C4 H4 110.0
C3 C4 H4 110.0
C16 C15 C20 120.0
C16 C15 C14 121.66(18)
C20 C15 C14 118.32(18)
C15 C16 C17 120.0
C15 C16 H16 120.0
C17 C16 H16 120.0
C16 C17 C18 120.0
C16 C17 H17 120.0
C18 C17 H17 120.0
C19 C18 C17 120.0
C19 C18 H18 120.0
C17 C18 H18 120.0
C20 C19 C18 120.0
C20 C19 H19 120.0
C18 C19 H19 120.0
C19 C20 C15 120.0
C19 C20 H20 120.0
C15 C20 H20 120.0
O5 C5 C4 108.39(16)
O5 C5 H5A 110.0
C4 C5 H5A 110.0
O5 C5 H5B 110.0
C4 C5 H5B 110.0
H5A C5 H5B 108.4
N1 C12 C11 111.03(17)
N1 C12 C13 120.23(19)
C11 C12 C13 128.74(19)
C12 N1 O6 105.78(16)
O4 C9 C10 109.17(16)
O4 C9 H9A 109.8
C10 C9 H9A 109.8
O4 C9 H9B 109.8
C10 C9 H9B 109.8
H9A C9 H9B 108.3
O2 C6 O3 105.82(15)
O2 C6 C7 110.2(2)
O3 C6 C7 108.09(18)
O2 C6 C8 109.28(19)
O3 C6 C8 110.01(19)
C7 C6 C8 113.2(2)
C12 C13 H13A 109.5
C12 C13 H13B 109.5
H13A C13 H13B 109.5
C12 C13 H13C 109.5
H13A C13 H13C 109.5
H13B C13 H13C 109.5
C6 C8 H8A 109.5
C6 C8 H8B 109.5
H8A C8 H8B 109.5
C6 C8 H8C 109.5
H8A C8 H8C 109.5
H8B C8 H8C 109.5
C6 C7 H7A 109.5
C6 C7 H7B 109.5
H7A C7 H7B 109.5
C6 C7 H7C 109.5
H7A C7 H7C 109.5
H7B C7 H7C 109.5
O5 C14 C15 111.29(19)
O5 C14 H14A 109.4
C15 C14 H14A 109.4
O5 C14 H14B 109.4
C15 C14 H14B 109.4
H14A C14 H14B 108.0

loop_
_geom_bond_atom_site_label_1
_geom_bond_atom_site_label_2
_geom_bond_distance
O5 C5 1.419(3)
O5 C14 1.423(3)
O3 C2 1.414(2)
O3 C6 1.422(2)
C10 C11 1.327(3)
C10 O6 1.336(3)
C10 C9 1.476(3)
O4 C9 1.398(2)
O4 C3 1.419(2)
C3 C2 1.506(3)
C3 C4 1.528(3)
C3 H3 0.9800
O1 C1 1.399(3)
O1 C4 1.435(2)
O6 N1 1.417(2)
C11 C12 1.411(3)
C11 H11 0.9300
C2 C1 1.519(3)
C2 H2 0.9800
O2 C1 1.393(2)
O2 C6 1.420(3)
C1 H1 0.9800
C4 C5 1.506(3)
C4 H4 0.9800
C15 C16 1.3900
C15 C20 1.3900
C15 C14 1.477(3)
C16 C17 1.3900
C16 H16 0.9300
C17 C18 1.3900
C17 H17 0.9300
C18 C19 1.3900
C18 H18 0.9300
C19 C20 1.3900
C19 H19 0.9300
C20 H20 0.9300
C5 H5A 0.9700
C5 H5B 0.9700
C12 N1 1.287(3)
C12 C13 1.493(3)
C9 H9A 0.9700
C9 H9B 0.9700
C6 C7 1.491(3)
C6 C8 1.505(3)
C13 H13A 0.9600
C13 H13B 0.9600
C13 H13C 0.9600
C8 H8A 0.9600
C8 H8B 0.9600
C8 H8C 0.9600
C7 H7A 0.9600
C7 H7B 0.9600
C7 H7C 0.9600
C14 H14A 0.9700
C14 H14B 0.9700
